data_7031039
loop_
_publ_author_name
'Bruner, Britain'
'Walker, Malin Backlund'
'Ghimire, Mukunda M.'
'Zhang, Dong'
'Selke, Matthias'
'Klausmeyer, Kevin K.'
'Omary, Mohammad A.'
'Farmer, Patrick J.'

_publ_section_title
;
 Ligand-based photooxidations of dithiomaltolato complexes of Ru(ii) and
 Zn(ii): photolytic CH activation and evidence of singlet oxygen
 generation and quenching.
;
_journal_issue 30
_journal_name_full 'Dalton transactions (Cambridge, England : 2003)'
_journal_page_first 11548
_journal_page_last 11556
_journal_paper_doi 10.1039/c4dt00961d
_journal_volume 43
_journal_year 2014
_chemical_formula_sum 'C13 H11 Cl3 O2 S4 Zn'
_chemical_formula_weight 499.18
_chemical_name_systematic
; 
 ? 
;
_space_group_IT_number 2
_symmetry_cell_setting triclinic
_symmetry_space_group_name_Hall '-P 1'
_symmetry_space_group_name_H-M 'P -1'
_atom_sites_solution_hydrogens geom
_atom_sites_solution_primary direct
_atom_sites_solution_secondary difmap
_audit_creation_method SHELXL-97
_cell_angle_alpha 73.404(3)
_cell_angle_beta 79.141(3)
_cell_angle_gamma 75.735(3)
_cell_formula_units_Z 2
_cell_length_a 8.1418(8)
_cell_length_b 8.9239(9)
_cell_length_c 13.7644(13)
_cell_measurement_reflns_used 4333
_cell_measurement_temperature 110(2)
_cell_measurement_theta_max 28.37
_cell_measurement_theta_min 3.12
_cell_volume 921.33(16)
_computing_cell_refinement 'Bruker SAINT'
_computing_data_collection 'Bruker APEX2'
_computing_data_reduction 'Bruker SAINT'
_computing_molecular_graphics 'Bruker SHELXTL'
_computing_publication_material 'Bruker SHELXTL'
_computing_structure_refinement 'SHELXL-97 (Sheldrick, 2008)'
_computing_structure_solution 'SHELXS-97 (Sheldrick, 2008)'
_diffrn_ambient_temperature 110(2)
_diffrn_measured_fraction_theta_full 0.982
_diffrn_measured_fraction_theta_max 0.982
_diffrn_measurement_device_type 'Bruker APEX-II CCD'
_diffrn_measurement_method '\f and \w scans'
_diffrn_radiation_monochromator graphite
_diffrn_radiation_source 'fine-focus sealed tube'
_diffrn_radiation_type MoK\a
_diffrn_radiation_wavelength 0.71073
_diffrn_reflns_av_R_equivalents 0.0400
_diffrn_reflns_av_sigmaI/netI 0.0480
_diffrn_reflns_limit_h_max 9
_diffrn_reflns_limit_h_min -10
_diffrn_reflns_limit_k_max 9
_diffrn_reflns_limit_k_min -11
_diffrn_reflns_limit_l_max 17
_diffrn_reflns_limit_l_min -18
_diffrn_reflns_number 10488
_diffrn_reflns_theta_full 28.32
_diffrn_reflns_theta_max 28.32
_diffrn_reflns_theta_min 1.56
_exptl_absorpt_coefficient_mu 2.224
_exptl_absorpt_correction_T_max 0.7445
_exptl_absorpt_correction_T_min 0.5718
_exptl_absorpt_correction_type multi-scan
_exptl_absorpt_process_details SADABS
_exptl_crystal_colour yellow
_exptl_crystal_density_diffrn 1.799
_exptl_crystal_density_method 'not measured'
_exptl_crystal_description block
_exptl_crystal_F_000 500
_exptl_crystal_size_max 0.28
_exptl_crystal_size_mid 0.17
_exptl_crystal_size_min 0.14
_refine_diff_density_max 1.367
_refine_diff_density_min -1.135
_refine_diff_density_rms 0.174
_refine_ls_extinction_method none
_refine_ls_goodness_of_fit_ref 1.091
_refine_ls_hydrogen_treatment constr
_refine_ls_matrix_type full
_refine_ls_number_parameters 210
_refine_ls_number_reflns 4491
_refine_ls_number_restraints 0
_refine_ls_restrained_S_all 1.091
_refine_ls_R_factor_all 0.0486
_refine_ls_R_factor_gt 0.0383
_refine_ls_shift/su_max 0.001
_refine_ls_shift/su_mean 0.000
_refine_ls_structure_factor_coef Fsqd
_refine_ls_weighting_details 'calc w=1/[\s^2^(Fo^2^)+(0.0610P)^2^+0.7467P] where P=(Fo^2^+2Fc^2^)/3'
_refine_ls_weighting_scheme calc
_refine_ls_wR_factor_gt 0.0993
_refine_ls_wR_factor_ref 0.1199
_reflns_number_gt 3850
_reflns_number_total 4491
_reflns_threshold_expression >2sigma(I)
_cod_data_source_file c4dt00961d2.cif
_cod_data_source_block pf16
_cod_depositor_comments
;
The following automatic conversions were performed:

'_symmetry_cell_setting' value 'Triclinic' changed to 'triclinic'
according to
/usr/data/users/saulius/crontab/automatic-downloads/rss-feeds/RSC/lib/dictionaries/cif_core.dic
dictionary named 'cif_core.dic' version 2.4.2 from 2011-04-26.

Automatic conversion script
Id: cif_fix_values 2281 2013-09-26 08:29:07Z andrius 

 Adding full bibliography for 7031039.cif.
;
_cod_original_sg_symbol_H-M P-1
_cod_database_code 7031039

loop_
_symmetry_equiv_pos_as_xyz
'x, y, z'
'-x, -y, -z'

loop_
_atom_site_label
_atom_site_type_symbol
_atom_site_fract_x
_atom_site_fract_y
_atom_site_fract_z
_atom_site_U_iso_or_equiv
_atom_site_adp_type
_atom_site_occupancy
_atom_site_symmetry_multiplicity
_atom_site_calc_flag
_atom_site_refinement_flags
Zn1 Zn 0.28641(4) -0.04061(4) 0.27744(3) 0.01716(12) Uani 1 1 d .
Cl1 Cl 0.81382(12) 0.46881(11) 0.72183(10) 0.0480(3) Uani 1 1 d .
Cl2 Cl 1.14659(12) 0.54394(13) 0.65690(8) 0.0450(3) Uani 1 1 d .
Cl3 Cl 0.96776(19) 0.57350(16) 0.85571(10) 0.0685(4) Uani 1 1 d .
S1 S 0.43172(10) -0.26554(9) 0.38045(6) 0.01837(17) Uani 1 1 d .
S2 S 0.30952(10) -0.04712(10) 0.67575(6) 0.02083(18) Uani 1 1 d .
S3 S 0.12092(10) -0.01975(10) 0.15523(6) 0.02291(19) Uani 1 1 d .
S4 S 0.45317(11) 0.29468(9) -0.11908(6) 0.02238(18) Uani 1 1 d .
O1 O 0.2019(3) 0.0488(2) 0.39616(16) 0.0176(4) Uani 1 1 d .
O2 O 0.4138(3) 0.1110(2) 0.17631(16) 0.0187(4) Uani 1 1 d .
C1 C 0.2711(4) -0.0313(3) 0.4793(2) 0.0151(6) Uani 1 1 d .
C2 C 0.3877(4) -0.1828(3) 0.4844(2) 0.0138(5) Uani 1 1 d .
C3 C 0.4703(4) -0.2661(4) 0.5714(2) 0.0183(6) Uani 1 1 d .
H3 H 0.5481 -0.3641 0.5690 0.022 Uiso 1 1 calc R
C4 C 0.4460(4) -0.2155(4) 0.6593(2) 0.0217(6) Uani 1 1 d .
H4 H 0.5094 -0.2788 0.7135 0.026 Uiso 1 1 calc R
C5 C 0.2266(4) 0.0347(4) 0.5645(2) 0.0181(6) Uani 1 1 d .
C6 C 0.1022(4) 0.1914(4) 0.5592(3) 0.0236(7) Uani 1 1 d .
H6A H 0.1513 0.2766 0.5090 0.035 Uiso 1 1 calc R
H6B H 0.0785 0.2146 0.6265 0.035 Uiso 1 1 calc R
H6C H -0.0044 0.1852 0.5387 0.035 Uiso 1 1 calc R
C7 C 0.3798(4) 0.1466(3) 0.0828(2) 0.0155(6) Uani 1 1 d .
C8 C 0.2401(4) 0.0940(3) 0.0592(2) 0.0164(6) Uani 1 1 d .
C9 C 0.2012(4) 0.1322(4) -0.0418(2) 0.0201(6) Uani 1 1 d .
H9 H 0.1084 0.0945 -0.0527 0.024 Uiso 1 1 calc R
C10 C 0.2867(4) 0.2190(4) -0.1247(2) 0.0230(7) Uani 1 1 d .
H10 H 0.2502 0.2379 -0.1895 0.028 Uiso 1 1 calc R
C11 C 0.4801(4) 0.2379(4) 0.0063(2) 0.0183(6) Uani 1 1 d .
C12 C 0.6248(4) 0.2900(4) 0.0320(3) 0.0263(7) Uani 1 1 d .
H12A H 0.5802 0.3573 0.0801 0.039 Uiso 1 1 calc R
H12B H 0.6821 0.3510 -0.0305 0.039 Uiso 1 1 calc R
H12C H 0.7067 0.1958 0.0632 0.039 Uiso 1 1 calc R
C13 C 0.9467(5) 0.5939(4) 0.7279(3) 0.0336(8) Uani 1 1 d .
H13 H 0.8934 0.7073 0.6972 0.040 Uiso 1 1 calc R

loop_
_atom_site_aniso_label
_atom_site_aniso_U_11
_atom_site_aniso_U_22
_atom_site_aniso_U_33
_atom_site_aniso_U_23
_atom_site_aniso_U_13
_atom_site_aniso_U_12
Zn1 0.0204(2) 0.01839(19) 0.01478(19) -0.00463(14) -0.00361(14) -0.00626(14)
Cl1 0.0239(5) 0.0265(5) 0.0882(9) -0.0069(5) 0.0013(5) -0.0104(4)
Cl2 0.0265(5) 0.0544(6) 0.0453(6) 0.0092(5) -0.0032(4) -0.0186(4)
Cl3 0.0823(10) 0.0570(8) 0.0595(8) -0.0343(6) -0.0219(7) 0.0308(7)
S1 0.0241(4) 0.0154(3) 0.0174(4) -0.0067(3) -0.0037(3) -0.0035(3)
S2 0.0228(4) 0.0274(4) 0.0166(4) -0.0094(3) -0.0014(3) -0.0095(3)
S3 0.0219(4) 0.0313(4) 0.0193(4) -0.0033(3) -0.0058(3) -0.0136(3)
S4 0.0292(4) 0.0222(4) 0.0158(4) -0.0039(3) -0.0012(3) -0.0077(3)
O1 0.0205(11) 0.0157(10) 0.0167(10) -0.0038(8) -0.0048(8) -0.0025(8)
O2 0.0236(11) 0.0216(11) 0.0149(10) -0.0041(8) -0.0057(8) -0.0104(9)
C1 0.0154(13) 0.0170(14) 0.0154(14) -0.0055(11) 0.0005(11) -0.0082(11)
C2 0.0147(13) 0.0149(13) 0.0141(13) -0.0035(11) -0.0010(11) -0.0080(11)
C3 0.0193(15) 0.0185(14) 0.0189(15) -0.0032(12) -0.0031(12) -0.0085(12)
C4 0.0233(16) 0.0240(16) 0.0190(15) -0.0009(12) -0.0056(12) -0.0103(13)
C5 0.0176(14) 0.0210(15) 0.0188(15) -0.0066(12) 0.0003(11) -0.0097(12)
C6 0.0240(16) 0.0232(16) 0.0249(17) -0.0122(13) 0.0000(13) -0.0022(13)
C7 0.0173(14) 0.0151(13) 0.0155(14) -0.0070(11) -0.0024(11) -0.0022(11)
C8 0.0160(14) 0.0155(13) 0.0194(15) -0.0077(12) -0.0049(11) -0.0007(11)
C9 0.0194(15) 0.0214(15) 0.0226(16) -0.0081(13) -0.0079(12) -0.0029(12)
C10 0.0275(17) 0.0238(16) 0.0186(16) -0.0079(13) -0.0084(13) 0.0003(13)
C11 0.0230(15) 0.0162(14) 0.0170(15) -0.0065(12) -0.0025(12) -0.0037(12)
C12 0.0309(18) 0.0285(17) 0.0244(17) -0.0050(14) -0.0031(14) -0.0175(14)
C13 0.0318(19) 0.0199(16) 0.047(2) -0.0039(16) -0.0078(17) -0.0051(14)

loop_
_atom_type_symbol
_atom_type_description
_atom_type_scat_dispersion_real
_atom_type_scat_dispersion_imag
_atom_type_scat_source
C C 0.0033 0.0016 'International Tables Vol C Tables 4.2.6.8 and 6.1.1.4'
H H 0.0000 0.0000 'International Tables Vol C Tables 4.2.6.8 and 6.1.1.4'
O O 0.0106 0.0060 'International Tables Vol C Tables 4.2.6.8 and 6.1.1.4'
S S 0.1246 0.1234 'International Tables Vol C Tables 4.2.6.8 and 6.1.1.4'
Zn Zn 0.2839 1.4301 'International Tables Vol C Tables 4.2.6.8 and 6.1.1.4'
Cl Cl 0.1484 0.1585 'International Tables Vol C Tables 4.2.6.8 and 6.1.1.4'

loop_
_geom_angle_atom_site_label_1
_geom_angle_atom_site_label_2
_geom_angle_atom_site_label_3
_geom_angle
O1 Zn1 O2 106.80(9)
O1 Zn1 S3 123.38(6)
O2 Zn1 S3 88.79(6)
O1 Zn1 S1 89.48(6)
O2 Zn1 S1 119.95(7)
S3 Zn1 S1 129.30(3)
C2 S1 Zn1 93.12(10)
C4 S2 C5 105.01(15)
C8 S3 Zn1 94.13(10)
C10 S4 C11 104.70(16)
C1 O1 Zn1 115.30(18)
C7 O2 Zn1 115.82(17)
O1 C1 C5 117.9(3)
O1 C1 C2 121.4(3)
C5 C1 C2 120.7(3)
C3 C2 C1 122.0(3)
C3 C2 S1 118.4(2)
C1 C2 S1 119.6(2)
C4 C3 C2 124.6(3)
C3 C4 S2 123.2(3)
C1 C5 C6 120.4(3)
C1 C5 S2 124.4(2)
C6 C5 S2 115.1(2)
O2 C7 C11 118.1(2)
O2 C7 C8 120.7(3)
C11 C7 C8 121.2(3)
C9 C8 C7 121.3(3)
C9 C8 S3 118.9(2)
C7 C8 S3 119.8(2)
C10 C9 C8 124.8(3)
C9 C10 S4 123.8(2)
C7 C11 C12 120.5(3)
C7 C11 S4 124.2(2)
C12 C11 S4 115.3(2)
Cl3 C13 Cl2 111.2(2)
Cl3 C13 Cl1 109.8(2)
Cl2 C13 Cl1 109.1(2)

loop_
_geom_bond_atom_site_label_1
_geom_bond_atom_site_label_2
_geom_bond_distance
Zn1 O1 1.957(2)
Zn1 O2 1.979(2)
Zn1 S3 2.2871(8)
Zn1 S1 2.2968(8)
Cl1 C13 1.763(4)
Cl2 C13 1.759(4)
Cl3 C13 1.752(4)
S1 C2 1.732(3)
S2 C4 1.679(3)
S2 C5 1.686(3)
S3 C8 1.720(3)
S4 C10 1.679(3)
S4 C11 1.695(3)
O1 C1 1.309(3)
O2 C7 1.301(3)
C1 C5 1.409(4)
C1 C2 1.440(4)
C2 C3 1.410(4)
C3 C4 1.374(4)
C5 C6 1.503(4)
C7 C11 1.398(4)
C7 C8 1.452(4)
C8 C9 1.411(4)
C9 C10 1.360(5)
C11 C12 1.500(4)
